data_7219169
loop_
_publ_author_name
'He, Yan-Fei'
'Chen, Di-Ming'
'Xu, Hang'
'Cheng, Peng'

_publ_section_title
;
 Structural diversity of luminescent lanthanide metal--organic frameworks
 based on a V-shaped ligand
;
_journal_issue 12
_journal_name_full CrystEngComm
_journal_page_first 2471
_journal_paper_doi 10.1039/C4CE02380C
_journal_volume 17
_journal_year 2015
_chemical_formula_moiety '0.25(C200 H184 N8 O76 Tb8)'
_chemical_formula_sum 'C50 H46 N2 O19 Tb2'
_chemical_formula_weight 1296.73
_chemical_name_systematic
;
 ? 
;
_space_group_crystal_system monoclinic
_space_group_IT_number 15
_space_group_name_Hall '-C 2yc'
_space_group_name_H-M_alt 'C 1 2/c 1'
_symmetry_space_group_name_Hall '-C 2yc'
_symmetry_space_group_name_H-M 'C 1 2/c 1'
_atom_sites_solution_hydrogens geom
_atom_sites_solution_primary direct
_atom_sites_solution_secondary difmap
_audit_creation_date 2014-08-12
_audit_creation_method
;
Olex2 1.2
(compiled 2014.06.27 svn.r2953 for OlexSys, GUI svn.r4862)
;
_audit_update_record
;
2014-10-20 deposited with the CCDC.
2014-12-23 downloaded from the CCDC.
;
_cell_angle_alpha 90.00
_cell_angle_beta 107.423(8)
_cell_angle_gamma 90.00
_cell_formula_units_Z 4
_cell_length_a 30.379(2)
_cell_length_b 8.9963(4)
_cell_length_c 20.1175(14)
_cell_measurement_reflns_used 6159
_cell_measurement_temperature 130.4(2)
_cell_measurement_theta_max 28.8960
_cell_measurement_theta_min 3.4600
_cell_volume 5245.8(6)
_computing_cell_refinement
;
CrysAlisPro, Agilent Technologies,
Version 1.171.36.28 (release 01-02-2013 CrysAlis171 .NET)
(compiled Feb  1 2013,16:14:44)
;
_computing_data_collection
;
CrysAlisPro, Agilent Technologies,
Version 1.171.36.28 (release 01-02-2013 CrysAlis171 .NET)
(compiled Feb  1 2013,16:14:44)
;
_computing_data_reduction
;
CrysAlisPro, Agilent Technologies,
Version 1.171.36.28 (release 01-02-2013 CrysAlis171 .NET)
(compiled Feb  1 2013,16:14:44)
;
_computing_molecular_graphics 'Olex2 (Dolomanov et al., 2009)'
_computing_publication_material 'Olex2 (Dolomanov et al., 2009)'
_computing_structure_refinement 'XL (Sheldrick, 2008)'
_computing_structure_solution 'SHELXS-97 (Sheldrick, 1990)'
_diffrn_ambient_temperature 130.4(2)
_diffrn_detector_area_resol_mean 16.2116
_diffrn_measured_fraction_theta_full 0.998
_diffrn_measured_fraction_theta_max 0.998
_diffrn_measurement_details
;
  1 omega  -20.00    6.00   1.0000   30.0000
omega____ theta____ kappa____ phi______ frames
    -       18.0372  -99.0000  -90.0000 26

  2 omega  -40.00   53.00   1.0000   30.0000
omega____ theta____ kappa____ phi______ frames
    -      -18.9747   37.0000  -30.0000 93

  3 omega  -37.00  -11.00   1.0000   30.0000
omega____ theta____ kappa____ phi______ frames
    -      -18.9747   57.0000   60.0000 26

  4 omega    5.00   49.00   1.0000   30.0000
omega____ theta____ kappa____ phi______ frames
    -      -18.9747   57.0000   60.0000 44

  5 omega  -87.00  -45.00   1.0000   30.0000
omega____ theta____ kappa____ phi______ frames
    -      -18.9747 -178.0000   30.0000 42

  6 omega  -96.00  -50.00   1.0000   30.0000
omega____ theta____ kappa____ phi______ frames
    -      -18.9747  178.0000  120.0000 46
;
_diffrn_measurement_device_type 'SuperNova, Single source at offset, Eos'
_diffrn_measurement_method '\w scans'
_diffrn_orient_matrix_UB_11 0.0058946000
_diffrn_orient_matrix_UB_12 -0.0432903000
_diffrn_orient_matrix_UB_13 0.0308763000
_diffrn_orient_matrix_UB_21 -0.0151455000
_diffrn_orient_matrix_UB_22 0.0431760000
_diffrn_orient_matrix_UB_23 0.0130051000
_diffrn_orient_matrix_UB_31 -0.0182816000
_diffrn_orient_matrix_UB_32 -0.0497922000
_diffrn_orient_matrix_UB_33 -0.0156051000
_diffrn_radiation_monochromator mirror
_diffrn_radiation_type MoK\a
_diffrn_radiation_wavelength 0.71073
_diffrn_reflns_av_R_equivalents 0.0433
_diffrn_reflns_av_unetI/netI 0.0536
_diffrn_reflns_limit_h_max 31
_diffrn_reflns_limit_h_min -36
_diffrn_reflns_limit_k_max 7
_diffrn_reflns_limit_k_min -10
_diffrn_reflns_limit_l_max 23
_diffrn_reflns_limit_l_min -23
_diffrn_reflns_number 11976
_diffrn_reflns_theta_full 25.01
_diffrn_reflns_theta_max 25.01
_diffrn_reflns_theta_min 2.88
_diffrn_source 'SuperNova (Mo) X-ray Source'
_exptl_absorpt_coefficient_mu 2.750
_exptl_absorpt_correction_T_max 1.00000
_exptl_absorpt_correction_T_min 0.78803
_exptl_absorpt_correction_type multi-scan
_exptl_absorpt_process_details
;
CrysAlisPro, Agilent Technologies,
Version 1.171.36.28 (release 01-02-2013 CrysAlis171 .NET)
(compiled Feb  1 2013,16:14:44)
Empirical absorption correction using spherical harmonics,
 implemented in SCALE3 ABSPACK scaling algorithm.
;
_exptl_crystal_density_diffrn 1.642
_exptl_crystal_density_method 'not measured'
_exptl_crystal_F_000 2568
_exptl_crystal_size_max 0.2
_exptl_crystal_size_mid 0.2
_exptl_crystal_size_min 0.2
_refine_diff_density_max 11.209
_refine_diff_density_min -1.739
_refine_diff_density_rms 0.384
_refine_ls_extinction_method none
_refine_ls_goodness_of_fit_ref 1.047
_refine_ls_hydrogen_treatment constr
_refine_ls_matrix_type full
_refine_ls_number_parameters 356
_refine_ls_number_reflns 4615
_refine_ls_number_restraints 183
_refine_ls_restrained_S_all 1.036
_refine_ls_R_factor_all 0.0848
_refine_ls_R_factor_gt 0.0794
_refine_ls_shift/su_max 0.003
_refine_ls_shift/su_mean 0.000
_refine_ls_structure_factor_coef Fsqd
_refine_ls_weighting_details 'calc w=1/[\s^2^(Fo^2^)+(0.1522P)^2^+107.5470P] where P=(Fo^2^+2Fc^2^)/3'
_refine_ls_weighting_scheme calc
_refine_ls_wR_factor_gt 0.2103
_refine_ls_wR_factor_ref 0.2169
_reflns_number_gt 4118
_reflns_number_total 4615
_reflns_threshold_expression >2sigma(I)
_cod_data_source_file c4ce02380c2.cif
_cod_data_source_block p140427j
_cod_depositor_comments 'Adding full bibliography for 7219168--7219173.cif.'
_cod_original_cell_volume 5245.9(6)
_cod_database_code 7219169
_chemical_oxdiff_formula 'C Tb'
_reflns_odcompleteness_completeness 99.77
_reflns_odcompleteness_iscentric 1
_reflns_odcompleteness_theta 26.32
_olex2_refinement_description
;
1. Fixed Uiso
 At 1.2 times of:
  All C(H) groups, All C(H,H) groups
 At 1.5 times of:
  All C(H,H,H) groups, All C(H,H,H,H,H,H) groups, All O(H,H) groups
2. Restrained distances
 C25-N1A \\sim N1A-C24B
 with sigma of 0.02
 C23A-N1B \\sim N1B-C25
 with sigma of 0.02
 C23B-C22A \\sim C22B-C24A
 with sigma of 0.02
3. Uiso/Uaniso restraints and constraints
O9 \\sim N1B \\sim C25 \\sim C22B: within 3.8A with sigma of 0.01 and sigma for
terminal atoms of 0.01
Uanis(C11A) \\sim Ueq, Uanis(O8A) \\sim Ueq, Uanis(C13A) \\sim Ueq, Uanis(C12A)
\\sim Ueq, Uanis(C11B) \\sim Ueq, Uanis(C12B) \\sim Ueq, Uanis(C13B) \\sim Ueq,
Uanis(O8B) \\sim Ueq, Uanis(C16B) \\sim Ueq, Uanis(C17A) \\sim Ueq, Uanis(C16A)
\\sim Ueq, Uanis(C21A) \\sim Ueq, Uanis(C20A) \\sim Ueq, Uanis(C19A) \\sim Ueq,
Uanis(C18A) \\sim Ueq, Uanis(C21B) \\sim Ueq, Uanis(C20B) \\sim Ueq,
Uanis(C19B) \\sim Ueq, Uanis(C18B) \\sim Ueq, Uanis(C17B) \\sim Ueq: with sigma
of 0.01 and sigma for terminal atoms of 0.01
Uanis(C24A) \\sim Ueq, Uanis(C24B) \\sim Ueq: with sigma of 0.005 and sigma for
terminal atoms of 0.01
Uanis(C23B) \\sim Ueq, Uanis(C23A) \\sim Ueq: with sigma of 0.01 and sigma for
terminal atoms of 0.02
Uanis(C11A) = Uanis(C11B)
Uanis(C12A) = Uanis(C12B)
Uanis(C13A) = Uanis(C13B)
Uanis(O8A) = Uanis(O8B)
Uanis(C16A) = Uanis(C16B)
Uanis(C21A) = Uanis(C21B)
Uanis(C20A) = Uanis(C20B)
Uanis(C19A) = Uanis(C19B)
Uanis(C18A) = Uanis(C18B)
Uanis(C17A) = Uanis(C17B)
Uanis(C22B) = Uanis(C22A)
Uanis(N1A) = Uanis(N1B)
Uanis(C23A) = Uanis(C23B)
Uanis(C24A) = Uanis(C24B)
4. Others
 Sof(H14a)=Sof(C11A)=Sof(H11A)=Sof(O8A)=Sof(C13A)=Sof(C12A)=Sof(H12A)=1-FVAR(1)
 Sof(H14)=Sof(C11B)=Sof(H11B)=Sof(C12B)=Sof(H12B)=Sof(C13B)=Sof(O8B)=FVAR(1)
 Sof(C17A)=Sof(H17A)=Sof(C16A)=Sof(C21A)=Sof(H21A)=Sof(C20A)=Sof(H20A)=
 Sof(C19A)=Sof(C18A)=Sof(H18A)=1-FVAR(2)
 Sof(C16B)=Sof(C21B)=Sof(H21B)=Sof(C20B)=Sof(H20B)=Sof(C19B)=Sof(C18B)=
 Sof(H18B)=Sof(C17B)=Sof(H17B)=FVAR(2)
 Sof(N1B)=Sof(H25d)=Sof(H25e)=Sof(H25f)=Sof(C24A)=Sof(H24a)=Sof(H24b)=
 Sof(H24c)=Sof(C23A)=Sof(H23a)=Sof(H23b)=Sof(H23c)=Sof(C22B)=1-FVAR(3)
 Sof(H25a)=Sof(H25b)=Sof(H25c)=Sof(N1A)=Sof(C22A)=Sof(C23B)=Sof(H23d)=
 Sof(H23e)=Sof(H23f)=Sof(C24B)=Sof(H24d)=Sof(H24e)=Sof(H24f)=FVAR(3)
5.a Rotating group:
 O10(H10a,H10b)
5.b Me refined with riding coordinates:
 C25(H25d,H25e,H25f), C25(H25a,H25b,H25c)
5.c Aromatic/amide H refined with riding coordinates:
 C5(H5), C3(H3), C15(H15), C2(H2), C6(H6), C14(H14a), C14(H14), C11A(H11A),
 C17A(H17A), C21A(H21A), C20A(H20A), C18A(H18A), C12A(H12A), C11B(H11B),
 C12B(H12B), C21B(H21B), C20B(H20B), C18B(H18B), C17B(H17B)
5.d Fitted hexagon refined as free rotating group:
 C17A(C16A,C21A,C20A,C19A,C18A), C16B(C21B,C20B,C19B,C18B,C17B)
5.e Idealised Me refined as rotating group:
 C24A(H24a,H24b,H24c), C23A(H23a,H23b,H23c), C23B(H23d,H23e,H23f), C24B(H24d,
 H24e,H24f)
;
_olex2_submission_special_instructions 'No special instructions were received'

loop_
_space_group_symop_id
_space_group_symop_operation_xyz
1 'x, y, z'
2 '-x, y, -z+1/2'
3 'x+1/2, y+1/2, z'
4 '-x+1/2, y+1/2, -z+1/2'
5 '-x, -y, -z'
6 'x, -y, z-1/2'
7 '-x+1/2, -y+1/2, -z'
8 'x+1/2, -y+1/2, z-1/2'

loop_
_atom_site_label
_atom_site_type_symbol
_atom_site_fract_x
_atom_site_fract_y
_atom_site_fract_z
_atom_site_U_iso_or_equiv
_atom_site_adp_type
_atom_site_occupancy
_atom_site_calc_flag
_atom_site_disorder_assembly
_atom_site_disorder_group
_atom_site_site_symmetry_order
_atom_site_refinement_flags_posn
_atom_site_refinement_flags_adp
_atom_site_refinement_flags_occupancy
Tb1 Tb 0.249790(13) 0.97329(5) 0.07254(2) 0.0138(2) Uani 1 d . . 1 . . .
O6 O 0.1820(2) 0.8768(9) -0.0018(4) 0.0290(17) Uani 1 d . . 1 . . .
O5 O 0.1938(3) 1.0308(9) 0.1346(4) 0.0313(18) Uani 1 d A . 1 . . .
O1 O 0.5000 1.4214(14) 0.2500 0.052(4) Uani 1 d . . 2 S T P
O3 O 0.3165(3) 1.0249(8) 0.1813(4) 0.0268(17) Uani 1 d A . 1 . . .
O2 O 0.3002(2) 1.1840(8) 0.0961(3) 0.0262(16) Uani 1 d A . 1 . . .
O10 O 0.2495(2) 1.0749(9) -0.0374(3) 0.0247(15) Uani 1 d . . 1 . . .
H10A H 0.2450 1.0050 -0.0687 0.037 Uiso 1 d . . 1 GR . .
H10B H 0.2758 1.1174 -0.0341 0.037 Uiso 1 d . . 1 GR . .
O4 O 0.1957(2) 1.1828(8) 0.0493(3) 0.0236(15) Uani 1 d A . 1 . . .
O9 O 0.2485(2) 0.7637(8) 0.1329(3) 0.0271(14) Uani 1 d . . 1 . . .
O7 O 0.1959(2) 0.6573(9) -0.0418(4) 0.0287(17) Uani 1 d . . 1 . . .
N1B N 0.2285(5) 0.5557(14) 0.1778(7) 0.028(2) Uani 0.658(15) d A 2 1 . . .
C4 C 0.3734(3) 1.2098(11) 0.1804(5) 0.024(2) Uani 1 d A . 1 . . .
C7 C 0.3273(3) 1.1370(11) 0.1526(4) 0.0193(19) Uani 1 d . . 1 . . .
C10 C 0.1191(3) 0.7240(15) -0.0544(7) 0.044(3) Uani 1 d . . 1 . . .
C5 C 0.4052(4) 1.1595(13) 0.2397(5) 0.032(2) Uani 1 d . . 1 . . .
H5 H 0.3979 1.0803 0.2642 0.038 Uiso 1 calc A . 1 R . .
C8 C 0.1759(3) 1.1318(12) 0.0925(5) 0.024(2) Uani 1 d . . 1 . . .
C9 C 0.1695(3) 0.7547(12) -0.0311(5) 0.021(2) Uani 1 d B . 1 . . .
C3 C 0.3848(3) 1.3288(12) 0.1435(5) 0.027(2) Uani 1 d . . 1 . . .
H3 H 0.3633 1.3623 0.1030 0.032 Uiso 1 calc A . 1 R . .
C25 C 0.2406(4) 0.4090(12) 0.2090(5) 0.034(2) Uani 1 d . . 1 . . .
H25D H 0.2295 0.3993 0.2487 0.051 Uiso 0.658(15) calc A 2 1 R . .
H25E H 0.2735 0.3974 0.2234 0.051 Uiso 0.658(15) calc A 2 1 R . .
H25F H 0.2267 0.3338 0.1753 0.051 Uiso 0.658(15) calc A 2 1 R . .
H25A H 0.2231 0.4363 0.2397 0.051 Uiso 0.342(15) calc A 1 1 R . .
H25B H 0.2639 0.3385 0.2318 0.051 Uiso 0.342(15) calc A 1 1 R . .
H25C H 0.2204 0.3652 0.1674 0.051 Uiso 0.342(15) calc A 1 1 R . .
C15 C 0.0878(3) 0.7955(13) -0.0299(6) 0.030(2) Uani 1 d B . 1 . . .
H15 H 0.0978 0.8722 0.0021 0.036 Uiso 1 calc . . 1 R . .
C2 C 0.4273(3) 1.3967(14) 0.1662(7) 0.037(3) Uani 1 d A . 1 . . .
H2 H 0.4348 1.4750 0.1414 0.045 Uiso 1 calc . . 1 R . .
C1 C 0.4589(3) 1.3445(13) 0.2278(7) 0.037(3) Uani 1 d . . 1 . . .
C6 C 0.4486(4) 1.2265(13) 0.2636(6) 0.037(3) Uani 1 d A . 1 . . .
H6 H 0.4703 1.1913 0.3036 0.045 Uiso 1 calc . . 1 R . .
C14 C 0.0412(4) 0.7576(16) -0.0512(9) 0.054(4) Uani 1 d . . 1 . . .
H14A H 0.0212 0.7851 -0.0262 0.065 Uiso 0.545(9) calc B 2 1 R . .
H14 H 0.0189 0.8277 -0.0503 0.065 Uiso 0.455(9) calc B 1 1 R . .
C24A C 0.3085(10) 0.576(3) 0.190(2) 0.046(5) Uani 0.658(15) d A 2 1 . U .
H24A H 0.3111 0.4949 0.1599 0.069 Uiso 0.658(15) calc A 2 1 GR . .
H24B H 0.3145 0.5400 0.2366 0.069 Uiso 0.658(15) calc A 2 1 GR . .
H24C H 0.3305 0.6514 0.1885 0.069 Uiso 0.658(15) calc A 2 1 GR . .
C23A C 0.1802(8) 0.596(3) 0.149(2) 0.048(6) Uani 0.658(15) d A 2 1 . U .
H23A H 0.1694 0.5653 0.1009 0.072 Uiso 0.658(15) calc A 2 1 GR . .
H23B H 0.1768 0.7013 0.1517 0.072 Uiso 0.658(15) calc A 2 1 GR . .
H23C H 0.1624 0.5466 0.1745 0.072 Uiso 0.658(15) calc A 2 1 GR . .
C22B C 0.2589(7) 0.6416(19) 0.1640(8) 0.027(3) Uani 0.658(15) d A 2 1 . . .
C11A C 0.1018(7) 0.642(3) -0.1200(11) 0.036(4) Uani 0.545(9) d B 2 1 . U .
H11A H 0.1220 0.6112 -0.1440 0.043 Uiso 0.545(9) calc B 2 1 R . .
O8A O -0.0196(5) 0.625(2) -0.1435(10) 0.050(3) Uani 0.545(9) d B 2 1 . U .
C13A C 0.0257(7) 0.670(3) -0.1170(12) 0.035(4) Uani 0.545(9) d B 2 1 . U .
C17A C -0.0703(5) 0.8290(18) -0.1562(8) 0.039(4) Uani 0.502(11) d B 2 1 . U .
H17A H -0.0556 0.8756 -0.1849 0.047 Uiso 0.502(11) calc B 2 1 R . .
C16A C -0.0532(4) 0.6958(18) -0.1236(9) 0.037(4) Uani 0.502(11) d B 2 1 G U .
C21A C -0.0752(5) 0.6261(15) -0.0807(9) 0.047(5) Uani 0.502(11) d B 2 1 G U .
H21A H -0.0638 0.5370 -0.0589 0.056 Uiso 0.502(11) calc B 2 1 R . .
C20A C -0.1143(5) 0.6897(16) -0.0702(8) 0.031(4) Uani 0.502(11) d B 2 1 G U .
H20A H -0.1290 0.6431 -0.0415 0.037 Uiso 0.502(11) calc B 2 1 R . .
C19A C -0.1314(4) 0.8230(16) -0.1028(8) 0.022(3) Uani 0.502(11) d . 2 1 G U .
C18A C -0.1094(5) 0.8926(15) -0.1457(8) 0.029(4) Uani 0.502(11) d B 2 1 G U .
H18A H -0.1209 0.9818 -0.1675 0.035 Uiso 0.502(11) calc B 2 1 R . .
C12A C 0.0563(7) 0.611(3) -0.1454(13) 0.043(4) Uani 0.545(9) d B 2 1 . U .
H12A H 0.0460 0.5481 -0.1835 0.051 Uiso 0.545(9) calc B 2 1 R . .
C11B C 0.1056(9) 0.572(3) -0.0748(14) 0.036(4) Uani 0.455(9) d B 1 1 . U .
H11B H 0.1280 0.5046 -0.0785 0.043 Uiso 0.455(9) calc B 1 1 R . .
C12B C 0.0603(10) 0.524(3) -0.0891(16) 0.043(4) Uani 0.455(9) d B 1 1 . U .
H12B H 0.0513 0.4316 -0.1090 0.051 Uiso 0.455(9) calc B 1 1 R . .
C13B C 0.0289(8) 0.617(3) -0.0732(14) 0.035(4) Uani 0.455(9) d B 1 1 . U .
O8B O -0.0144(6) 0.556(3) -0.0873(12) 0.050(3) Uani 0.455(9) d B 1 1 . U .
C16B C -0.0498(4) 0.6397(18) -0.0823(9) 0.037(4) Uani 0.498(11) d B 1 1 . U .
C21B C -0.0729(5) 0.6016(16) -0.0346(8) 0.047(5) Uani 0.498(11) d B 1 1 G U .
H21B H -0.0616 0.5259 -0.0025 0.056 Uiso 0.498(11) calc B 1 1 R . .
C20B C -0.1129(5) 0.6766(17) -0.0348(8) 0.031(4) Uani 0.498(11) d B 1 1 G U .
H20B H -0.1284 0.6512 -0.0029 0.037 Uiso 0.498(11) calc B 1 1 R . .
C19B C -0.1299(4) 0.7898(17) -0.0827(8) 0.022(3) Uani 0.498(11) d . 1 1 G U .
C18B C -0.1068(5) 0.8279(17) -0.1303(7) 0.029(4) Uani 0.498(11) d B 1 1 G U .
H18B H -0.1182 0.9036 -0.1624 0.035 Uiso 0.498(11) calc B 1 1 R . .
C17B C -0.0668(5) 0.753(2) -0.1301(8) 0.039(4) Uani 0.498(11) d B 1 1 G U .
H17B H -0.0514 0.7783 -0.1621 0.047 Uiso 0.498(11) calc B 1 1 R . .
N1A N 0.2632(10) 0.547(3) 0.1900(14) 0.028(2) Uani 0.342(15) d A 1 1 . . .
C22A C 0.2337(12) 0.650(4) 0.1561(16) 0.027(3) Uani 0.342(15) d A 1 1 . . .
C23B C 0.1814(16) 0.646(7) 0.150(4) 0.048(6) Uani 0.342(15) d A 1 1 . U .
H23D H 0.1676 0.7395 0.1321 0.072 Uiso 0.342(15) calc A 1 1 GR . .
H23E H 0.1777 0.6283 0.1948 0.072 Uiso 0.342(15) calc A 1 1 GR . .
H23F H 0.1667 0.5678 0.1185 0.072 Uiso 0.342(15) calc A 1 1 GR . .
C24B C 0.3105(18) 0.612(7) 0.194(4) 0.046(5) Uani 0.342(15) d A 1 1 . U .
H24D H 0.3342 0.5582 0.2274 0.069 Uiso 0.342(15) calc A 1 1 GR . .
H24E H 0.3115 0.7147 0.2068 0.069 Uiso 0.342(15) calc A 1 1 GR . .
H24F H 0.3154 0.6038 0.1487 0.069 Uiso 0.342(15) calc A 1 1 GR . .

loop_
_atom_site_aniso_label
_atom_site_aniso_U_11
_atom_site_aniso_U_22
_atom_site_aniso_U_33
_atom_site_aniso_U_23
_atom_site_aniso_U_13
_atom_site_aniso_U_12
Tb1 0.0081(3) 0.0169(4) 0.0162(3) -0.00077(15) 0.0032(2) 0.00062(15)
O6 0.024(4) 0.026(4) 0.031(4) -0.001(3) 0.000(3) -0.003(3)
O5 0.027(4) 0.041(5) 0.031(4) 0.002(3) 0.016(3) 0.002(3)
O1 0.012(5) 0.028(6) 0.099(10) 0.000 -0.010(6) 0.000
O3 0.020(4) 0.030(4) 0.025(4) 0.005(3) -0.003(3) -0.004(3)
O2 0.014(3) 0.026(4) 0.029(4) -0.001(3) -0.007(3) -0.008(3)
O10 0.021(3) 0.043(4) 0.008(3) -0.001(3) 0.002(2) -0.002(3)
O4 0.014(3) 0.026(4) 0.030(4) 0.004(3) 0.005(3) 0.005(3)
O9 0.037(3) 0.020(3) 0.022(3) 0.004(3) 0.006(3) -0.003(3)
O7 0.016(3) 0.029(4) 0.044(4) 0.001(3) 0.013(3) 0.011(3)
N1B 0.047(5) 0.019(4) 0.019(4) -0.001(4) 0.011(4) -0.006(5)
C4 0.011(4) 0.016(5) 0.037(5) -0.006(4) -0.005(4) -0.002(4)
C7 0.014(4) 0.024(5) 0.018(4) -0.005(4) 0.002(3) -0.001(4)
C10 0.010(5) 0.041(7) 0.076(9) -0.037(7) 0.004(5) 0.001(5)
C5 0.030(5) 0.034(6) 0.024(5) 0.001(5) -0.005(4) -0.002(5)
C8 0.012(4) 0.026(6) 0.038(5) -0.016(5) 0.010(4) -0.008(4)
C9 0.012(4) 0.029(6) 0.023(5) 0.003(4) 0.007(4) -0.001(4)
C3 0.013(4) 0.029(6) 0.031(5) 0.000(4) -0.003(4) 0.001(4)
C25 0.058(5) 0.019(4) 0.024(4) 0.002(4) 0.011(4) -0.007(4)
C15 0.020(5) 0.026(6) 0.046(6) -0.007(5) 0.014(4) 0.000(4)
C2 0.017(5) 0.034(7) 0.057(7) 0.004(6) 0.006(5) -0.002(5)
C1 0.015(5) 0.028(6) 0.057(7) 0.003(5) -0.005(5) 0.007(5)
C6 0.026(5) 0.029(6) 0.043(6) -0.004(5) -0.011(5) 0.005(5)
C14 0.019(5) 0.047(8) 0.097(11) -0.030(8) 0.020(6) -0.001(6)
C24A 0.041(6) 0.049(9) 0.047(7) -0.002(7) 0.011(5) 0.009(6)
C23A 0.042(7) 0.055(15) 0.043(7) 0.001(12) 0.004(6) 0.001(9)
C22B 0.048(6) 0.018(4) 0.017(4) -0.004(4) 0.012(5) -0.004(6)
C11A 0.028(6) 0.039(6) 0.042(6) -0.011(5) 0.012(5) 0.000(5)
O8A 0.022(4) 0.057(6) 0.071(6) -0.020(5) 0.012(5) 0.001(4)
C13A 0.022(5) 0.036(7) 0.045(6) -0.008(5) 0.010(5) 0.001(5)
C17A 0.031(6) 0.045(7) 0.044(7) 0.000(5) 0.014(5) -0.002(6)
C16A 0.024(5) 0.038(7) 0.052(7) -0.009(5) 0.017(6) 0.000(5)
C21A 0.039(6) 0.045(7) 0.055(7) 0.000(6) 0.012(6) 0.004(5)
C20A 0.027(5) 0.027(6) 0.038(7) 0.001(6) 0.010(6) 0.003(5)
C19A 0.014(4) 0.026(6) 0.024(7) -0.003(5) 0.003(4) 0.002(4)
C18A 0.023(5) 0.032(8) 0.035(6) 0.003(6) 0.014(5) -0.002(6)
C12A 0.031(6) 0.043(7) 0.052(7) -0.017(5) 0.009(5) 0.001(5)
C11B 0.028(6) 0.039(6) 0.042(6) -0.011(5) 0.012(5) 0.000(5)
C12B 0.031(6) 0.043(7) 0.052(7) -0.017(5) 0.009(5) 0.001(5)
C13B 0.022(5) 0.036(7) 0.045(6) -0.008(5) 0.010(5) 0.001(5)
O8B 0.022(4) 0.057(6) 0.071(6) -0.020(5) 0.012(5) 0.001(4)
C16B 0.024(5) 0.038(7) 0.052(7) -0.009(5) 0.017(6) 0.000(5)
C21B 0.039(6) 0.045(7) 0.055(7) 0.000(6) 0.012(6) 0.004(5)
C20B 0.027(5) 0.027(6) 0.038(7) 0.001(6) 0.010(6) 0.003(5)
C19B 0.014(4) 0.026(6) 0.024(7) -0.003(5) 0.003(4) 0.002(4)
C18B 0.023(5) 0.032(8) 0.035(6) 0.003(6) 0.014(5) -0.002(6)
C17B 0.031(6) 0.045(7) 0.044(7) 0.000(5) 0.014(5) -0.002(6)
N1A 0.047(5) 0.019(4) 0.019(4) -0.001(4) 0.011(4) -0.006(5)
C22A 0.048(6) 0.018(4) 0.017(4) -0.004(4) 0.012(5) -0.004(6)
C23B 0.042(7) 0.055(15) 0.043(7) 0.001(12) 0.004(6) 0.001(9)
C24B 0.041(6) 0.049(9) 0.047(7) -0.002(7) 0.011(5) 0.009(6)

loop_
_atom_type_symbol
_atom_type_description
_atom_type_scat_dispersion_real
_atom_type_scat_dispersion_imag
_atom_type_scat_source
C C 0.0033 0.0016 'International Tables Vol C Tables 4.2.6.8 and 6.1.1.4'
H H 0.0000 0.0000 'International Tables Vol C Tables 4.2.6.8 and 6.1.1.4'
N N 0.0061 0.0033 'International Tables Vol C Tables 4.2.6.8 and 6.1.1.4'
O O 0.0106 0.0060 'International Tables Vol C Tables 4.2.6.8 and 6.1.1.4'
Tb Tb -0.1723 4.1537 'International Tables Vol C Tables 4.2.6.8 and 6.1.1.4'

loop_
_geom_angle_atom_site_label_1
_geom_angle_atom_site_label_2
_geom_angle_atom_site_label_3
_geom_angle
_geom_angle_site_symmetry_1
_geom_angle_site_symmetry_3
O6 Tb1 O5 77.9(3) . .
O6 Tb1 O3 161.5(3) . .
O6 Tb1 O2 144.6(2) . .
O6 Tb1 O10 77.8(3) . .
O6 Tb1 O4 75.5(2) . .
O6 Tb1 C7 170.5(3) . .
O6 Tb1 C8 71.8(3) . .
O5 Tb1 O3 91.1(3) . .
O5 Tb1 O4 53.6(2) . .
O5 Tb1 C7 100.7(3) . .
O5 Tb1 C8 26.6(3) . .
O3 Tb1 C7 26.3(2) . .
O3 Tb1 C8 104.6(3) . .
O2 Tb1 O5 103.5(3) . .
O2 Tb1 O3 52.2(2) . .
O2 Tb1 O4 77.4(3) . .
O2 Tb1 C7 26.2(3) . .
O2 Tb1 C8 93.6(3) . .
O10 Tb1 O5 125.5(3) . .
O10 Tb1 O3 120.5(2) . .
O10 Tb1 O2 72.9(2) . .
O10 Tb1 O4 73.3(2) . .
O10 Tb1 C7 95.7(3) . .
O10 Tb1 C8 99.1(3) . .
O4 Tb1 O3 109.9(2) . .
O4 Tb1 C7 96.0(3) . .
O4 Tb1 C8 27.3(3) . .
O9 Tb1 O6 83.0(3) . .
O9 Tb1 O5 77.0(3) . .
O9 Tb1 O3 80.0(2) . .
O9 Tb1 O2 132.1(2) . .
O9 Tb1 O10 145.5(3) . .
O9 Tb1 O4 128.9(2) . .
O9 Tb1 O7 81.0(3) . 7_565
O9 Tb1 C7 106.0(3) . .
O9 Tb1 C8 101.9(3) . .
O7 Tb1 O6 102.1(3) 7_565 .
O7 Tb1 O5 157.8(3) 7_565 .
O7 Tb1 O3 82.6(3) 7_565 .
O7 Tb1 O2 89.4(3) 7_565 .
O7 Tb1 O10 75.3(3) 7_565 .
O7 Tb1 O4 148.4(2) 7_565 .
O7 Tb1 C7 82.8(3) 7_565 .
O7 Tb1 C8 172.6(3) 7_565 .
C8 Tb1 C7 102.7(3) . .
C9 O6 Tb1 135.9(6) . .
C8 O5 Tb1 92.1(6) . .
C1 O1 C1 119.7(13) 2_655 .
C7 O3 Tb1 90.1(5) . .
C7 O2 Tb1 96.8(6) . .
Tb1 O10 H10A 110.4 . .
Tb1 O10 H10B 110.3 . .
H10A O10 H10B 108.4 . .
C8 O4 Tb1 91.1(6) . .
C22B O9 Tb1 163.6(10) . .
C22B O9 C22A 34.0(15) . .
C22A O9 Tb1 161.0(17) . .
C9 O7 Tb1 166.5(7) . 7_565
C23A N1B C25 119.3(17) . .
C22B N1B C25 121.8(15) . .
C22B N1B C23A 117.8(19) . .
C5 C4 C7 121.3(10) . .
C5 C4 C3 119.4(9) . .
C3 C4 C7 119.2(9) . .
O3 C7 Tb1 63.7(5) . .
O3 C7 O2 119.8(8) . .
O3 C7 C4 121.6(9) . .
O2 C7 Tb1 57.0(5) . .
O2 C7 C4 118.4(9) . .
C4 C7 Tb1 165.0(7) . .
C15 C10 C9 124.4(10) . .
C15 C10 C11A 117.7(11) . .
C15 C10 C11B 112.4(14) . .
C11A C10 C9 115.8(12) . .
C11B C10 C9 116.1(13) . .
C11B C10 C11A 43.6(14) . .
C4 C5 H5 119.8 . .
C4 C5 C6 120.3(11) . .
C6 C5 H5 119.8 . .
O5 C8 Tb1 61.3(5) . .
O5 C8 O4 121.5(9) . .
O5 C8 C19A 110(3) . 5_575
O5 C8 C19B 128(3) . 5_575
O4 C8 Tb1 61.6(5) . .
O4 C8 C19A 129(3) . 5_575
O4 C8 C19B 110(3) . 5_575
C19A C8 Tb1 165(2) 5_575 .
C19A C8 C19B 19(5) 5_575 5_575
C19B C8 Tb1 165(3) 5_575 .
O6 C9 C10 116.9(9) . .
O7 C9 O6 125.2(8) . .
O7 C9 C10 118.0(9) . .
C4 C3 H3 119.4 . .
C2 C3 C4 121.2(10) . .
C2 C3 H3 119.4 . .
N1B C25 H25D 109.5 . .
N1B C25 H25E 109.5 . .
N1B C25 H25F 109.5 . .
N1B C25 H25A 85.9 . .
N1B C25 H25B 149.0 . .
N1B C25 H25C 89.1 . .
N1B C25 N1A 39.7(12) . .
H25D C25 H25E 109.5 . .
H25D C25 H25F 109.5 . .
H25D C25 H25A 24.1 . .
H25D C25 H25B 86.3 . .
H25D C25 H25C 113.3 . .
H25E C25 H25F 109.5 . .
H25E C25 H25A 124.2 . .
H25E C25 H25B 39.6 . .
H25E C25 H25C 123.6 . .
H25F C25 H25A 115.0 . .
H25F C25 H25B 88.7 . .
H25F C25 H25C 21.1 . .
H25A C25 H25B 109.5 . .
H25A C25 H25C 109.5 . .
H25B C25 H25C 109.5 . .
N1A C25 H25D 125.6 . .
N1A C25 H25E 69.8 . .
N1A C25 H25F 122.2 . .
N1A C25 H25A 109.5 . .
N1A C25 H25B 109.5 . .
N1A C25 H25C 109.5 . .
C10 C15 H15 119.0 . .
C10 C15 C14 122.0(11) . .
C14 C15 H15 119.0 . .
C3 C2 H2 120.9 . .
C3 C2 C1 118.1(11) . .
C1 C2 H2 120.9 . .
O1 C1 C2 115.6(10) . .
C6 C1 O1 123.1(10) . .
C6 C1 C2 121.3(10) . .
C5 C6 H6 120.2 . .
C1 C6 C5 119.6(10) . .
C1 C6 H6 120.2 . .
C15 C14 H14A 122.4 . .
C15 C14 H14 120.5 . .
C15 C14 C13A 115.1(12) . .
H14A C14 H14 38.0 . .
C13A C14 H14A 122.4 . .
C13A C14 H14 109.7 . .
C13B C14 C15 119.0(14) . .
C13B C14 H14A 105.3 . .
C13B C14 H14 120.5 . .
C13B C14 C13A 39.9(14) . .
H24A C24A H24B 109.5 . .
H24A C24A H24C 109.5 . .
H24B C24A H24C 109.5 . .
C22B C24A H24A 109.5 . .
C22B C24A H24B 109.5 . .
C22B C24A H24C 109.5 . .
N1B C23A H23A 109.5 . .
N1B C23A H23B 109.5 . .
N1B C23A H23C 109.5 . .
H23A C23A H23B 109.5 . .
H23A C23A H23C 109.5 . .
H23B C23A H23C 109.5 . .
O9 C22B N1B 122.6(17) . .
O9 C22B C24A 124.9(19) . .
N1B C22B C24A 112.5(18) . .
C10 C11A H11A 120.2 . .
C12A C11A C10 119.6(18) . .
C12A C11A H11A 120.2 . .
C16A O8A C13A 119.7(17) . .
O8A C13A C14 120.8(16) . .
C12A C13A C14 120.8(17) . .
C12A C13A O8A 117(2) . .
C16A C17A H17A 120.0 . .
C16A C17A C18A 120.0 . .
C18A C17A H17A 120.0 . .
O8A C16A C17A 118.4(14) . .
O8A C16A C21A 120.8(14) . .
C21A C16A C17A 120.0 . .
C16A C21A H21A 120.0 . .
C16A C21A C20A 120.0 . .
C20A C21A H21A 120.0 . .
C21A C20A H20A 120.0 . .
C19A C20A C21A 120.0 . .
C19A C20A H20A 120.0 . .
C20A C19A C8 113.5(10) . 5_575
C20A C19A C18A 120.0 . .
C18A C19A C8 126.2(10) . 5_575
C17A C18A H18A 120.0 . .
C19A C18A C17A 120.0 . .
C19A C18A H18A 120.0 . .
C11A C12A H12A 119.3 . .
C13A C12A C11A 121(2) . .
C13A C12A H12A 119.3 . .
C10 C11B H11B 119.1 . .
C12B C11B C10 122(2) . .
C12B C11B H11B 119.1 . .
C11B C12B H12B 120.7 . .
C13B C12B C11B 119(3) . .
C13B C12B H12B 120.7 . .
C14 C13B C12B 120(2) . .
C14 C13B O8B 127(2) . .
O8B C13B C12B 113(2) . .
C16B O8B C13B 120(2) . .
O8B C16B C21B 119.8(15) . .
O8B C16B C17B 119.8(15) . .
C21B C16B C17B 120.0 . .
C16B C21B H21B 120.0 . .
C20B C21B C16B 120.0 . .
C20B C21B H21B 120.0 . .
C21B C20B H20B 120.0 . .
C21B C20B C19B 120.0 . .
C19B C20B H20B 120.0 . .
C20B C19B C8 124.3(9) . 5_575
C18B C19B C8 115.4(9) . 5_575
C18B C19B C20B 120.0 . .
C19B C18B H18B 120.0 . .
C17B C18B C19B 120.0 . .
C17B C18B H18B 120.0 . .
C16B C17B H17B 120.0 . .
C18B C17B C16B 120.0 . .
C18B C17B H17B 120.0 . .
C25 N1A C24B 142(3) . .
C22A N1A C25 114(3) . .
C22A N1A C24B 104(3) . .
O9 C22A N1A 120(3) . .
O9 C22A C23B 117(4) . .
N1A C22A C23B 123(4) . .

loop_
_geom_bond_atom_site_label_1
_geom_bond_atom_site_label_2
_geom_bond_distance
_geom_bond_site_symmetry_2
Tb1 O6 2.320(7) .
Tb1 O5 2.448(7) .
Tb1 O3 2.540(7) .
Tb1 O2 2.394(7) .
Tb1 O10 2.391(6) .
Tb1 O4 2.453(7) .
Tb1 O9 2.249(7) .
Tb1 O7 2.257(6) 7_565
Tb1 C7 2.834(9) .
Tb1 C8 2.789(9) .
O6 C9 1.251(13) .
O5 C8 1.251(13) .
O1 C1 1.379(13) .
O1 C1 1.379(13) 2_655
O3 C7 1.254(12) .
O2 C7 1.260(11) .
O10 H10A 0.8708 .
O10 H10B 0.8708 .
O4 C8 1.280(12) .
O9 C22B 1.257(19) .
O9 C22A 1.26(4) .
O7 Tb1 2.257(6) 7_565
O7 C9 1.250(12) .
N1B C25 1.460(15) .
N1B C23A 1.45(2) .
N1B C22B 1.30(2) .
C4 C7 1.496(12) .
C4 C5 1.368(14) .
C4 C3 1.404(15) .
C10 C9 1.487(13) .
C10 C15 1.356(14) .
C10 C11A 1.47(2) .
C10 C11B 1.45(3) .
C5 H5 0.9300 .
C5 C6 1.397(15) .
C8 C19A 1.48(7) 5_575
C8 C19B 1.52(7) 5_575
C3 H3 0.9300 .
C3 C2 1.375(15) .
C25 H25D 0.9600 .
C25 H25E 0.9600 .
C25 H25F 0.9600 .
C25 H25A 0.9600 .
C25 H25B 0.9600 .
C25 H25C 0.9600 .
C25 N1A 1.52(2) .
C15 H15 0.9300 .
C15 C14 1.394(15) .
C2 H2 0.9300 .
C2 C1 1.404(16) .
C1 C6 1.371(17) .
C6 H6 0.9300 .
C14 H14A 0.9300 .
C14 H14 0.9300 .
C14 C13A 1.49(3) .
C14 C13B 1.35(3) .
C24A H24A 0.9600 .
C24A H24B 0.9600 .
C24A H24C 0.9600 .
C24A C22B 1.56(3) .
C23A H23A 0.9600 .
C23A H23B 0.9600 .
C23A H23C 0.9600 .
C11A H11A 0.9300 .
C11A C12A 1.35(3) .
O8A C13A 1.38(2) .
O8A C16A 1.362(18) .
C13A C12A 1.34(3) .
C17A H17A 0.9300 .
C17A C16A 1.3900 .
C17A C18A 1.3900 .
C16A C21A 1.3900 .
C21A H21A 0.9300 .
C21A C20A 1.3900 .
C20A H20A 0.9300 .
C20A C19A 1.3900 .
C19A C8 1.483(13) 5_575
C19A C18A 1.3900 .
C18A H18A 0.9300 .
C12A H12A 0.9300 .
C11B H11B 0.9300 .
C11B C12B 1.39(4) .
C12B H12B 0.9300 .
C12B C13B 1.38(4) .
C13B O8B 1.37(3) .
O8B C16B 1.34(2) .
C16B C21B 1.3900 .
C16B C17B 1.3900 .
C21B H21B 0.9300 .
C21B C20B 1.3900 .
C20B H20B 0.9300 .
C20B C19B 1.3900 .
C19B C8 1.524(14) 5_575
C19B C18B 1.3900 .
C18B H18B 0.9300 .
C18B C17B 1.3900 .
C17B H17B 0.9300 .
N1A C22A 1.33(5) .
N1A C24B 1.53(3) .
C22A C23B 1.56(4) .
C23B H23D 0.9600 .
C23B H23E 0.9600 .
C23B H23F 0.9600 .
C24B H24D 0.9600 .
C24B H24E 0.9600 .
C24B H24F 0.9600 .

loop_
_geom_torsion_atom_site_label_1
_geom_torsion_atom_site_label_2
_geom_torsion_atom_site_label_3
_geom_torsion_atom_site_label_4
_geom_torsion
_geom_torsion_site_symmetry_1
_geom_torsion_site_symmetry_4
Tb1 O6 C9 O7 -20.8(15) . .
Tb1 O6 C9 C10 159.0(9) . .
Tb1 O5 C8 O4 -13.6(9) . .
Tb1 O5 C8 C19A 167.1(16) . 5_575
Tb1 O5 C8 C19B 166(2) . 5_575
Tb1 O3 C7 O2 10.7(9) . .
Tb1 O3 C7 C4 -164.0(8) . .
Tb1 O2 C7 O3 -11.4(10) . .
Tb1 O2 C7 C4 163.4(7) . .
Tb1 O4 C8 O5 13.5(9) . .
Tb1 O4 C8 C19A -167(2) . 5_575
Tb1 O4 C8 C19B -165.8(18) . 5_575
Tb1 O9 C22B N1B -162(2) . .
Tb1 O9 C22B C24A 17(4) . .
Tb1 O9 C22A N1A 166(3) . .
Tb1 O9 C22A C23B -20(7) . .
Tb1 O7 C9 O6 -52(3) 7_565 .
Tb1 O7 C9 C10 129(3) 7_565 .
O6 Tb1 O5 C8 -73.4(6) . .
O6 Tb1 O3 C7 -165.2(8) . .
O6 Tb1 O2 C7 174.9(5) . .
O6 Tb1 O4 C8 78.2(5) . .
O6 Tb1 O9 C22B 123(3) . .
O6 Tb1 O9 C22A -24(5) . .
O6 Tb1 C7 O3 150.7(14) . .
O6 Tb1 C7 O2 -18.2(18) . .
O6 Tb1 C7 C4 -95(3) . .
O6 Tb1 C8 O5 99.4(6) . .
O6 Tb1 C8 O4 -93.7(6) . .
O6 Tb1 C8 C19A 45(10) . 5_575
O6 Tb1 C8 C19B -33(8) . 5_575
O5 Tb1 O6 C9 -127.7(9) . .
O5 Tb1 O3 C7 -112.5(6) . .
O5 Tb1 O2 C7 86.9(6) . .
O5 Tb1 O4 C8 -7.3(5) . .
O5 Tb1 O9 C22B -158(3) . .
O5 Tb1 O9 C22A 55(5) . .
O5 Tb1 C7 O3 70.1(6) . .
O5 Tb1 C7 O2 -98.8(6) . .
O5 Tb1 C7 C4 -175(3) . .
O5 Tb1 C8 O4 166.9(9) . .
O5 Tb1 C8 C19A -55(10) . 5_575
O5 Tb1 C8 C19B -133(8) . 5_575
O1 C1 C6 C5 176.5(11) . .
O3 Tb1 O6 C9 -73.2(13) . .
O3 Tb1 O5 C8 121.6(6) . .
O3 Tb1 O2 C7 6.2(5) . .
O3 Tb1 O4 C8 -83.3(6) . .
O3 Tb1 O9 C22B -64(3) . .
O3 Tb1 O9 C22A 148(5) . .
O3 Tb1 C7 O2 -168.9(9) . .
O3 Tb1 C7 C4 115(3) . .
O3 Tb1 C8 O5 -61.7(6) . .
O3 Tb1 C8 O4 105.2(5) . .
O3 Tb1 C8 C19A -117(10) . 5_575
O3 Tb1 C8 C19B 166(8) . 5_575
O2 Tb1 O6 C9 136.0(9) . .
O2 Tb1 O5 C8 70.3(6) . .
O2 Tb1 O3 C7 -6.2(5) . .
O2 Tb1 O4 C8 -124.8(6) . .
O2 Tb1 O9 C22B -61(3) . .
O2 Tb1 O9 C22A 151(4) . .
O2 Tb1 C7 O3 168.9(9) . .
O2 Tb1 C7 C4 -77(3) . .
O2 Tb1 C8 O5 -113.5(6) . .
O2 Tb1 C8 O4 53.4(6) . .
O2 Tb1 C8 C19A -168(10) . 5_575
O2 Tb1 C8 C19B 114(8) . 5_575
O10 Tb1 O6 C9 101.5(9) . .
O10 Tb1 O5 C8 -8.1(7) . .
O10 Tb1 O3 C7 20.8(7) . .
O10 Tb1 O2 C7 -149.7(6) . .
O10 Tb1 O4 C8 159.6(6) . .
O10 Tb1 O9 C22B 66(3) . .
O10 Tb1 O9 C22A -81(5) . .
O10 Tb1 C7 O3 -162.1(6) . .
O10 Tb1 C7 O2 29.0(6) . .
O10 Tb1 C7 C4 -48(3) . .
O10 Tb1 C8 O5 173.4(6) . .
O10 Tb1 C8 O4 -19.8(6) . .
O10 Tb1 C8 C19A 118(10) . 5_575
O10 Tb1 C8 C19B 41(8) . 5_575
O4 Tb1 O6 C9 177.2(10) . .
O4 Tb1 O5 C8 7.5(5) . .
O4 Tb1 O3 C7 -61.2(6) . .
O4 Tb1 O2 C7 134.1(6) . .
O4 Tb1 O9 C22B -172(3) . .
O4 Tb1 O9 C22A 41(5) . .
O4 Tb1 C7 O3 124.1(6) . .
O4 Tb1 C7 O2 -44.8(6) . .
O4 Tb1 C7 C4 -121(3) . .
O4 Tb1 C8 O5 -166.9(9) . .
O4 Tb1 C8 C19A 138(10) . 5_575
O4 Tb1 C8 C19B 60(8) . 5_575
O9 Tb1 O6 C9 -49.6(9) . .
O9 Tb1 O5 C8 -158.9(6) . .
O9 Tb1 O3 C7 170.9(6) . .
O9 Tb1 O2 C7 2.3(7) . .
O9 Tb1 O4 C8 9.9(6) . .
O9 Tb1 C7 O3 -9.3(6) . .
O9 Tb1 C7 O2 -178.2(6) . .
O9 Tb1 C7 C4 105(3) . .
O9 Tb1 C8 O5 21.0(6) . .
O9 Tb1 C8 O4 -172.2(5) . .
O9 Tb1 C8 C19A -34(10) . 5_575
O9 Tb1 C8 C19B -112(8) . 5_575
O7 Tb1 O6 C9 29.6(10) 7_565 .
O7 Tb1 O5 C8 -165.6(7) 7_565 .
O7 Tb1 O3 C7 88.8(6) 7_565 .
O7 Tb1 O2 C7 -74.9(6) 7_565 .
O7 Tb1 O4 C8 167.7(6) 7_565 .
O7 Tb1 O9 C22B 20(3) 7_565 .
O7 Tb1 O9 C22A -128(5) 7_565 .
O7 Tb1 C7 O3 -87.8(6) 7_565 .
O7 Tb1 C7 O2 103.3(6) 7_565 .
O7 Tb1 C7 C4 27(3) 7_565 .
O7 Tb1 C8 O5 133(2) 7_565 .
O7 Tb1 C8 O4 -60(2) 7_565 .
O7 Tb1 C8 C19A 78(10) 7_565 5_575
O7 Tb1 C8 C19B 1(9) 7_565 5_575
N1B C25 N1A C22A -4.9(18) . .
N1B C25 N1A C24B 178(6) . .
C4 C5 C6 C1 0.8(18) . .
C4 C3 C2 C1 -0.5(17) . .
C7 Tb1 O6 C9 149.7(14) . .
C7 Tb1 O5 C8 97.0(6) . .
C7 Tb1 O4 C8 -106.2(5) . .
C7 Tb1 O9 C22B -60(3) . .
C7 Tb1 O9 C22A 152(5) . .
C7 Tb1 C8 O5 -88.6(6) . .
C7 Tb1 C8 O4 78.2(6) . .
C7 Tb1 C8 C19A -144(10) . 5_575
C7 Tb1 C8 C19B 139(8) . 5_575
C7 C4 C5 C6 178.1(10) . .
C7 C4 C3 C2 -178.3(10) . .
C10 C15 C14 C13A -18(2) . .
C10 C15 C14 C13B 27(3) . .
C10 C11A C12A C13A 9(4) . .
C10 C11B C12B C13B -10(4) . .
C5 C4 C7 Tb1 -109(3) . .
C5 C4 C7 O3 -2.0(15) . .
C5 C4 C7 O2 -176.7(10) . .
C5 C4 C3 C2 -0.6(16) . .
C8 Tb1 O6 C9 -154.6(10) . .
C8 Tb1 O3 C7 -89.2(6) . .
C8 Tb1 O2 C7 111.9(6) . .
C8 Tb1 O9 C22B -167(3) . .
C8 Tb1 O9 C22A 45(5) . .
C8 Tb1 C7 O3 97.2(6) . .
C8 Tb1 C7 O2 -71.7(6) . .
C8 Tb1 C7 C4 -148(3) . .
C8 C19A C18A C17A -173.1(15) 5_575 .
C8 C19B C18B C17B -174.0(13) 5_575 .
C9 C10 C15 C14 -176.9(13) . .
C9 C10 C11A C12A -179.1(19) . .
C9 C10 C11B C12B 172(2) . .
C3 C4 C7 Tb1 69(3) . .
C3 C4 C7 O3 175.7(9) . .
C3 C4 C7 O2 0.9(14) . .
C3 C4 C5 C6 0.5(16) . .
C3 C2 C1 O1 -176.8(10) . .
C3 C2 C1 C6 1.8(18) . .
C25 N1B C22B O9 174.9(12) . .
C25 N1B C22B C24A -5(2) . .
C25 N1A C22A O9 -174(2) . .
C25 N1A C22A C23B 12(5) . .
C15 C10 C9 O6 -19.5(19) . .
C15 C10 C9 O7 160.4(12) . .
C15 C10 C11A C12A -15(3) . .
C15 C10 C11B C12B 20(3) . .
C15 C14 C13A O8A 179.6(18) . .
C15 C14 C13A C12A 11(3) . .
C15 C14 C13B C12B -14(4) . .
C15 C14 C13B O8B 171(2) . .
C2 C1 C6 C5 -2.0(18) . .
C1 O1 C1 C2 -135.1(12) 2_655 .
C1 O1 C1 C6 46.4(10) 2_655 .
C14 C13A C12A C11A -7(4) . .
C14 C13B O8B C16B 3(4) . .
C23A N1B C25 N1A 174(3) . .
C23A N1B C22B O9 7(3) . .
C23A N1B C22B C24A -172(2) . .
C22B O9 C22A N1A 2.3(18) . .
C22B O9 C22A C23B 176(6) . .
C22B N1B C25 N1A 6.6(18) . .
C11A C10 C9 O6 143.5(14) . .
C11A C10 C9 O7 -36.6(19) . .
C11A C10 C15 C14 20(2) . .
C11A C10 C11B C12B -88(3) . .
O8A C13A C12A C11A -176(2) . .
O8A C16A C21A C20A -169.3(17) . .
C13A C14 C13B C12B 81(3) . .
C13A C14 C13B O8B -94(3) . .
C13A O8A C16A C17A 81(2) . .
C13A O8A C16A C21A -109(2) . .
C17A C16A C21A C20A 0.0 . .
C16A O8A C13A C14 21(3) . .
C16A O8A C13A C12A -171(2) . .
C16A C17A C18A C19A 0.0 . .
C16A C21A C20A C19A 0.0 . .
C21A C20A C19A C8 173.9(13) . 5_575
C21A C20A C19A C18A 0.0 . .
C20A C19A C18A C17A 0.0 . .
C18A C17A C16A O8A 169.6(16) . .
C18A C17A C16A C21A 0.0 . .
C11B C10 C9 O6 -167.7(15) . .
C11B C10 C9 O7 12(2) . .
C11B C10 C15 C14 -28(2) . .
C11B C10 C11A C12A 79(3) . .
C11B C12B C13B C14 7(4) . .
C11B C12B C13B O8B -178(3) . .
C12B C13B O8B C16B -172(2) . .
C13B C14 C13A O8A 74(3) . .
C13B C14 C13A C12A -95(3) . .
C13B O8B C16B C21B -118(2) . .
C13B O8B C16B C17B 69(3) . .
O8B C16B C21B C20B -172.3(18) . .
O8B C16B C17B C18B 172.3(18) . .
C16B C21B C20B C19B 0.0 . .
C21B C16B C17B C18B 0.0 . .
C21B C20B C19B C8 173.4(15) . 5_575
C21B C20B C19B C18B 0.0 . .
C20B C19B C18B C17B 0.0 . .
C19B C18B C17B C16B 0.0 . .
C17B C16B C21B C20B 0.0 . .
C22A O9 C22B N1B -1(3) . .
C22A O9 C22B C24A 179(4) . .
C24B N1A C22A O9 4(4) . .
C24B N1A C22A C23B -170(5) . .
